data_4085410
loop_
_publ_author_name
'Mougel, Victor'
'Pucino, Margherita'
'Cop\'eret, Christophe'

_publ_section_title
;
 Strongly \s Donating Thiophenoxide in Silica-Supported Tungsten Oxo
 Catalysts for Improved 1-Alkene Metathesis Efficiency
;
_journal_issue 3
_journal_name_full Organometallics
_journal_page_first 551
_journal_paper_doi 10.1021/om5013105
_journal_volume 34
_journal_year 2015
_chemical_formula_moiety 'C53 H60 O S2 W'
_chemical_formula_sum 'C53 H60 O S2 W'
_chemical_formula_weight 960.98
_chemical_name_systematic
;
 ?
;
_space_group_crystal_system monoclinic
_space_group_IT_number 14
_space_group_name_Hall '-P 2ybc'
_space_group_name_H-M_alt 'P 1 21/c 1'
_symmetry_space_group_name_Hall '-P 2ybc'
_symmetry_space_group_name_H-M 'P 1 21/c 1'
_atom_sites_solution_hydrogens geom
_atom_sites_solution_primary direct
_audit_creation_date 2014-12-17
_audit_creation_method
;
Olex2 1.2
(compiled 2014.09.19 svn.r3010 for OlexSys, GUI svn.r4874)
;
_cell_angle_alpha 90
_cell_angle_beta 134.22(2)
_cell_angle_gamma 90
_cell_formula_units_Z 4
_cell_length_a 27.271(4)
_cell_length_b 13.1156(3)
_cell_length_c 17.822(2)
_cell_measurement_reflns_used 16388
_cell_measurement_temperature 100(2)
_cell_measurement_theta_max 29.1268
_cell_measurement_theta_min 2.8856
_cell_volume 4568.4(18)
_computing_cell_refinement
;
CrysAlisPro, Agilent Technologies,
Version 1.171.36.21 (release 14-08-2012 CrysAlis171 .NET)
(compiled Sep 14 2012,17:21:16)
;
_computing_data_collection
;
CrysAlisPro, Agilent Technologies,
Version 1.171.36.21 (release 14-08-2012 CrysAlis171 .NET)
(compiled Sep 14 2012,17:21:16)
;
_computing_data_reduction
;
CrysAlisPro, Agilent Technologies,
Version 1.171.36.21 (release 14-08-2012 CrysAlis171 .NET)
(compiled Sep 14 2012,17:21:16)
;
_computing_molecular_graphics 'Olex2 (Dolomanov et al., 2009)'
_computing_publication_material 'Olex2 (Dolomanov et al., 2009)'
_computing_structure_refinement 'ShelXL (Sheldrick, 2008)'
_computing_structure_solution 'ShelXS (Sheldrick, 2008)'
_diffrn_ambient_temperature 100(2)
_diffrn_detector_area_resol_mean 16.0839
_diffrn_measured_fraction_theta_full 0.995
_diffrn_measured_fraction_theta_max 0.924
_diffrn_measurement_details
;
  1 omega  -39.00   51.00   1.0000   35.0000
omega____ theta____ kappa____ phi______ frames
    -      -17.9802   57.0000  150.0000 90

  2 omega  -25.00   60.00   1.0000   35.0000
omega____ theta____ kappa____ phi______ frames
    -       18.4490  -99.0000 -120.0000 85

  3 omega   -3.00   83.00   1.0000   35.0000
omega____ theta____ kappa____ phi______ frames
    -       18.4490   57.0000  -60.0000 86

  4 omega   -3.00   56.00   1.0000   35.0000
omega____ theta____ kappa____ phi______ frames
    -       18.4490   57.0000  150.0000 59

  5 omega    8.00   87.00   1.0000   35.0000
omega____ theta____ kappa____ phi______ frames
    -       18.4490   57.0000 -150.0000 79

  6 omega  -25.00   60.00   1.0000   35.0000
omega____ theta____ kappa____ phi______ frames
    -       18.4490  -99.0000   60.0000 85

  7 omega   -8.00   83.00   1.0000   35.0000
omega____ theta____ kappa____ phi______ frames
    -       18.4490   77.0000   30.0000 91

  8 omega  -50.00   40.00   1.0000   35.0000
omega____ theta____ kappa____ phi______ frames
    -       18.4490  -38.0000  -90.0000 90

  9 omega  -87.00  -25.00   1.0000   35.0000
omega____ theta____ kappa____ phi______ frames
    -      -17.9802  -57.0000    0.0000 62

 10 omega  -25.00   60.00   1.0000   35.0000
omega____ theta____ kappa____ phi______ frames
    -       18.4490  -99.0000    0.0000 85
;
_diffrn_measurement_device_type 'Xcalibur, Sapphire3'
_diffrn_measurement_method '\w scans'
_diffrn_orient_matrix_UB_11 0.0297452000
_diffrn_orient_matrix_UB_12 0.0295408000
_diffrn_orient_matrix_UB_13 0.0247955000
_diffrn_orient_matrix_UB_21 0.0207495000
_diffrn_orient_matrix_UB_22 -0.0410364000
_diffrn_orient_matrix_UB_23 0.0345301000
_diffrn_orient_matrix_UB_31 0.0013062000
_diffrn_orient_matrix_UB_32 -0.0192252000
_diffrn_orient_matrix_UB_33 -0.0357743000
_diffrn_radiation_monochromator graphite
_diffrn_radiation_type MoK\a
_diffrn_radiation_wavelength 0.71073
_diffrn_reflns_av_R_equivalents 0.1068
_diffrn_reflns_av_unetI/netI 0.0926
_diffrn_reflns_Laue_measured_fraction_full 0.995
_diffrn_reflns_Laue_measured_fraction_max 0.924
_diffrn_reflns_limit_h_max 36
_diffrn_reflns_limit_h_min -35
_diffrn_reflns_limit_k_max 17
_diffrn_reflns_limit_k_min -16
_diffrn_reflns_limit_l_max 24
_diffrn_reflns_limit_l_min -24
_diffrn_reflns_number 69775
_diffrn_reflns_point_group_measured_fraction_full 0.995
_diffrn_reflns_point_group_measured_fraction_max 0.924
_diffrn_reflns_theta_full 25.242
_diffrn_reflns_theta_max 29.191
_diffrn_reflns_theta_min 2.891
_diffrn_source 'Enhance (Mo) X-ray Source'
_exptl_absorpt_coefficient_mu 2.657
_exptl_absorpt_correction_T_max 1.00000
_exptl_absorpt_correction_T_min 0.73426
_exptl_absorpt_correction_type multi-scan
_exptl_absorpt_process_details
;
CrysAlisPro, Agilent Technologies,
Version 1.171.36.21 (release 14-08-2012 CrysAlis171 .NET)
(compiled Sep 14 2012,17:21:16)
Empirical absorption correction using spherical harmonics,
 implemented in SCALE3 ABSPACK scaling algorithm.
;
_exptl_crystal_colour 'clear light yellow'
_exptl_crystal_colour_lustre clear
_exptl_crystal_colour_modifier light
_exptl_crystal_colour_primary yellow
_exptl_crystal_density_diffrn 1.397
_exptl_crystal_description
;
;
_exptl_crystal_F_000 1968
_exptl_crystal_size_max 0.2532
_exptl_crystal_size_mid 0.2255
_exptl_crystal_size_min 0.0729
_refine_diff_density_max 2.530
_refine_diff_density_min -2.208
_refine_diff_density_rms 0.202
_refine_ls_extinction_method none
_refine_ls_goodness_of_fit_ref 1.091
_refine_ls_hydrogen_treatment constr
_refine_ls_matrix_type full
_refine_ls_number_parameters 529
_refine_ls_number_reflns 11431
_refine_ls_number_restraints 0
_refine_ls_restrained_S_all 1.091
_refine_ls_R_factor_all 0.1133
_refine_ls_R_factor_gt 0.0714
_refine_ls_shift/su_max 0.002
_refine_ls_shift/su_mean 0.000
_refine_ls_structure_factor_coef Fsqd
_refine_ls_weighting_details
;
 w=1/[\s^2^(Fo^2^)+(0.0309P)^2^+69.3949P]
 where P=(Fo^2^+2Fc^2^)/3
;
_refine_ls_weighting_scheme calc
_refine_ls_wR_factor_gt 0.1546
_refine_ls_wR_factor_ref 0.1730
_reflns_Friedel_coverage 0.000
_reflns_number_gt 7965
_reflns_number_total 11431
_reflns_threshold_expression 'I > 2\s(I)'
_cod_data_source_file om5013105_si_002.cif
_cod_data_source_block 2
_cod_depositor_comments 'Adding full bibliography for 4085409--4085410.cif.'
_cod_original_cell_volume 4568.3(15)
_cod_database_code 4085410
_shelxl_version_number 2012-9
_chemical_oxdiff_formula 'W1 O1 S2 C53 H60'
_shelx_space_group_comment
;
The symmetry employed for this shelxl refinement is uniquely defined
by the following loop, which should always be used as a source of
symmetry information in preference to the above space-group names.
They are only intended as comments.
;
_reflns_odcompleteness_completeness 99.78
_reflns_odcompleteness_iscentric 1
_reflns_odcompleteness_theta 24.66
_olex2_refinement_description
;
1. Fixed Uiso
 At 1.2 times of:
  All C(H) groups
 At 1.5 times of:
  All C(H,H,H) groups
2.a Aromatic/amide H refined with riding coordinates:
 C1(H1), C18(H18), C9(H9), C24(H24), C15(H15), C10(H10), C8(H8), C27(H27),
 C32(H32), C39(H39), C34(H34), C33(H33), C42(H42), C48(H48), C51(H51)
2.b Idealised Me refined as rotating group:
 C14(H14A,H14B,H14C), C3(H3A,H3B,H3C), C17(H17A,H17B,H17C), C23(H23A,H23B,
 H23C), C20(H20A,H20B,H20C), C4(H4A,H4B,H4C), C26(H26A,H26B,H26C), C5(H5A,H5B,
 H5C), C29(H29A,H29B,H29C), C38(H38A,H38B,H38C), C41(H41A,H41B,H41C), C47(H47A,
 H47B,H47C), C44(H44A,H44B,H44C), C50(H50A,H50B,H50C), C53(H53A,H53B,H53C)
;
_olex2_date_sample_data_collection 2014-09-18
_olex2_submission_special_instructions 'No special instructions were received'

loop_
_space_group_symop_operation_xyz
'x, y, z'
'-x, y+1/2, -z+1/2'
'-x, -y, -z'
'x, -y-1/2, z-1/2'

loop_
_atom_site_label
_atom_site_type_symbol
_atom_site_fract_x
_atom_site_fract_y
_atom_site_fract_z
_atom_site_U_iso_or_equiv
_atom_site_adp_type
_atom_site_occupancy
_atom_site_site_symmetry_order
_atom_site_calc_flag
_atom_site_refinement_flags_posn
W1 W 0.78911(2) 0.86343(2) 0.23653(3) 0.02403(10) Uani 1 1 d .
S1 S 0.73273(12) 0.98463(15) 0.10291(17) 0.0256(4) Uani 1 1 d .
S2 S 0.72799(11) 0.71632(15) 0.20457(17) 0.0244(4) Uani 1 1 d .
C11 C 0.7350(4) 0.5931(6) 0.0856(7) 0.0250(18) Uani 1 1 d .
C12 C 0.8528(4) 0.5769(6) 0.3834(6) 0.0229(17) Uani 1 1 d .
C1 C 0.8115(5) 0.9256(6) 0.3523(7) 0.0286(19) Uani 1 1 d .
H1 H 0.7714 0.9512 0.3307 0.034 Uiso 1 1 calc R
C14 C 0.9617(4) 0.6419(7) 0.4366(7) 0.0292(19) Uani 1 1 d .
H14A H 0.9768 0.5814 0.4272 0.044 Uiso 1 1 calc GR
H14B H 1.0008 0.6814 0.4932 0.044 Uiso 1 1 calc GR
H14C H 0.9336 0.6816 0.3734 0.044 Uiso 1 1 calc GR
C3 C 0.8707(5) 0.8735(7) 0.5321(8) 0.040(2) Uani 1 1 d .
H3A H 0.8280 0.8766 0.5128 0.060 Uiso 1 1 calc GR
H3B H 0.9074 0.8897 0.6050 0.060 Uiso 1 1 calc GR
H3C H 0.8773 0.8061 0.5193 0.060 Uiso 1 1 calc GR
C21 C 0.6715(5) 0.6447(6) -0.0101(6) 0.0258(18) Uani 1 1 d .
O1 O 0.8647(3) 0.8382(5) 0.2784(5) 0.0322(15) Uani 1 1 d .
C18 C 0.8519(5) 0.5541(6) 0.5173(7) 0.0283(19) Uani 1 1 d .
H18 H 0.8287 0.5347 0.5358 0.034 Uiso 1 1 calc R
C9 C 0.8207(5) 0.4616(6) 0.1598(7) 0.0258(18) Uani 1 1 d .
H9 H 0.8398 0.4104 0.1507 0.031 Uiso 1 1 calc R
C24 C 0.5484(5) 0.6492(7) -0.1489(7) 0.031(2) Uani 1 1 d .
H24 H 0.5062 0.6204 -0.1820 0.037 Uiso 1 1 calc R
C7 C 0.8206(4) 0.5618(6) 0.2741(6) 0.0229(17) Uani 1 1 d .
C6 C 0.7653(4) 0.6171(6) 0.1873(7) 0.0230(17) Uani 1 1 d .
C2 C 0.8701(5) 0.9497(7) 0.4673(7) 0.0276(19) Uani 1 1 d .
C13 C 0.9211(4) 0.6126(6) 0.4615(7) 0.0230(17) Uani 1 1 d .
C17 C 0.9524(6) 0.5943(8) 0.7050(7) 0.042(2) Uani 1 1 d .
H17A H 0.9250 0.6344 0.7095 0.064 Uiso 1 1 calc GR
H17B H 0.9966 0.6252 0.7468 0.064 Uiso 1 1 calc GR
H17C H 0.9575 0.5267 0.7303 0.064 Uiso 1 1 calc GR
C19 C 0.8188(5) 0.5468(6) 0.4131(7) 0.0266(18) Uani 1 1 d .
C15 C 0.9522(5) 0.6177(6) 0.5655(7) 0.030(2) Uani 1 1 d .
H15 H 0.9970 0.6410 0.6167 0.036 Uiso 1 1 calc R
C10 C 0.7639(5) 0.5148(6) 0.0736(7) 0.0262(18) Uani 1 1 d .
H10 H 0.7448 0.4982 0.0070 0.031 Uiso 1 1 calc R
C25 C 0.5498(5) 0.7355(7) -0.1911(7) 0.031(2) Uani 1 1 d .
C23 C 0.6028(5) 0.5093(7) -0.0139(7) 0.034(2) Uani 1 1 d .
H23A H 0.6197 0.4511 -0.0227 0.051 Uiso 1 1 calc GR
H23B H 0.5560 0.4980 -0.0501 0.051 Uiso 1 1 calc GR
H23C H 0.6298 0.5195 0.0593 0.051 Uiso 1 1 calc GR
C20 C 0.7468(5) 0.5047(7) 0.3343(7) 0.031(2) Uani 1 1 d .
H20A H 0.7155 0.5579 0.2870 0.047 Uiso 1 1 calc GR
H20B H 0.7349 0.4791 0.3703 0.047 Uiso 1 1 calc GR
H20C H 0.7443 0.4505 0.2956 0.047 Uiso 1 1 calc GR
C4 C 0.8590(5) 1.0573(6) 0.4882(7) 0.032(2) Uani 1 1 d .
H4A H 0.8597 1.1065 0.4489 0.048 Uiso 1 1 calc GR
H4B H 0.8949 1.0725 0.5615 0.048 Uiso 1 1 calc GR
H4C H 0.8157 1.0600 0.4671 0.048 Uiso 1 1 calc GR
C8 C 0.8488(4) 0.4844(6) 0.2587(7) 0.0242(17) Uani 1 1 d .
H8 H 0.8868 0.4483 0.3161 0.029 Uiso 1 1 calc R
C16 C 0.9183(5) 0.5892(7) 0.5943(7) 0.0296(19) Uani 1 1 d .
C26 C 0.4848(5) 0.7850(7) -0.2883(7) 0.039(2) Uani 1 1 d .
H26A H 0.4617 0.7394 -0.3467 0.058 Uiso 1 1 calc GR
H26B H 0.4958 0.8471 -0.3024 0.058 Uiso 1 1 calc GR
H26C H 0.4555 0.7999 -0.2777 0.058 Uiso 1 1 calc GR
C5 C 0.9382(5) 0.9461(7) 0.4982(7) 0.035(2) Uani 1 1 d .
H5A H 0.9440 0.8801 0.4820 0.052 Uiso 1 1 calc GR
H5B H 0.9750 0.9587 0.5719 0.052 Uiso 1 1 calc GR
H5C H 0.9386 0.9973 0.4601 0.052 Uiso 1 1 calc GR
C22 C 0.6076(5) 0.6033(6) -0.0584(7) 0.0281(19) Uani 1 1 d .
C31 C 0.6506(4) 1.0935(6) 0.1169(7) 0.0250(18) Uani 1 1 d .
C28 C 0.6753(5) 0.7302(6) -0.0519(7) 0.0266(19) Uani 1 1 d .
C30 C 0.7046(4) 1.0974(7) 0.1204(6) 0.0261(18) Uani 1 1 d .
C27 C 0.6139(5) 0.7759(7) -0.1415(7) 0.030(2) Uani 1 1 d .
H27 H 0.6160 0.8345 -0.1684 0.036 Uiso 1 1 calc R
C29 C 0.7408(5) 0.7755(7) -0.0090(7) 0.031(2) Uani 1 1 d .
H29A H 0.7784 0.7453 0.0577 0.047 Uiso 1 1 calc GR
H29B H 0.7404 0.8477 -0.0006 0.047 Uiso 1 1 calc GR
H29C H 0.7458 0.7628 -0.0564 0.047 Uiso 1 1 calc GR
C32 C 0.6306(5) 1.1841(7) 0.1293(7) 0.031(2) Uani 1 1 d .
H32 H 0.5964 1.1830 0.1290 0.037 Uiso 1 1 calc R
C39 C 0.5468(4) 0.8534(6) -0.0137(7) 0.0236(17) Uani 1 1 d .
H39 H 0.5205 0.8216 -0.0784 0.028 Uiso 1 1 calc R
C34 C 0.7108(5) 1.2784(6) 0.1419(7) 0.030(2) Uani 1 1 d .
H34 H 0.7308 1.3404 0.1505 0.036 Uiso 1 1 calc R
C36 C 0.6152(4) 0.9963(6) 0.0976(7) 0.0231(17) Uani 1 1 d .
C37 C 0.5736(5) 0.9482(6) -0.0006(7) 0.0260(18) Uani 1 1 d .
C35 C 0.7331(5) 1.1904(6) 0.1291(7) 0.0272(19) Uani 1 1 d .
C38 C 0.5574(5) 0.9997(7) -0.0915(7) 0.033(2) Uani 1 1 d .
H38A H 0.5957 0.9931 -0.0839 0.050 Uiso 1 1 calc GR
H38B H 0.5482 1.0707 -0.0927 0.050 Uiso 1 1 calc GR
H38C H 0.5180 0.9682 -0.1558 0.050 Uiso 1 1 calc GR
C40 C 0.5569(5) 0.8037(6) 0.0638(7) 0.0286(19) Uani 1 1 d .
C33 C 0.6610(5) 1.2772(7) 0.1421(8) 0.033(2) Uani 1 1 d .
H33 H 0.6474 1.3373 0.1508 0.039 Uiso 1 1 calc R
C42 C 0.5929(5) 0.8556(6) 0.1579(7) 0.0283(19) Uani 1 1 d .
H42 H 0.5986 0.8250 0.2106 0.034 Uiso 1 1 calc R
C43 C 0.6206(4) 0.9517(7) 0.1752(7) 0.0263(18) Uani 1 1 d .
C46 C 0.8550(5) 1.1883(6) 0.2151(7) 0.0284(19) Uani 1 1 d .
C45 C 0.7854(5) 1.1946(6) 0.1244(7) 0.0253(18) Uani 1 1 d .
C48 C 0.9028(5) 1.1876(6) 0.2083(8) 0.032(2) Uani 1 1 d .
H48 H 0.9490 1.1817 0.2693 0.039 Uiso 1 1 calc R
C41 C 0.5323(5) 0.6965(7) 0.0504(8) 0.038(2) Uani 1 1 d .
H41A H 0.5136 0.6698 -0.0153 0.057 Uiso 1 1 calc GR
H41B H 0.4976 0.6965 0.0515 0.057 Uiso 1 1 calc GR
H41C H 0.5700 0.6547 0.1064 0.057 Uiso 1 1 calc GR
C47 C 0.8784(5) 1.1784(7) 0.3205(7) 0.034(2) Uani 1 1 d .
H47A H 0.8643 1.2374 0.3333 0.051 Uiso 1 1 calc GR
H47B H 0.9273 1.1728 0.3741 0.051 Uiso 1 1 calc GR
H47C H 0.8584 1.1185 0.3210 0.051 Uiso 1 1 calc GR
C44 C 0.6549(5) 1.0059(8) 0.2764(7) 0.039(2) Uani 1 1 d .
H44A H 0.6918 1.0470 0.2971 0.058 Uiso 1 1 calc GR
H44B H 0.6726 0.9565 0.3299 0.058 Uiso 1 1 calc GR
H44C H 0.6222 1.0486 0.2665 0.058 Uiso 1 1 calc GR
C51 C 0.8139(5) 1.2070(6) 0.0231(8) 0.030(2) Uani 1 1 d .
H51 H 0.8000 1.2151 -0.0412 0.036 Uiso 1 1 calc R
C52 C 0.7646(5) 1.2067(6) 0.0264(7) 0.0268(18) Uani 1 1 d .
C49 C 0.8835(5) 1.1955(6) 0.1125(8) 0.031(2) Uani 1 1 d .
C50 C 0.9345(5) 1.1884(7) 0.1056(9) 0.039(2) Uani 1 1 d .
H50A H 0.9359 1.2517 0.0802 0.058 Uiso 1 1 calc GR
H50B H 0.9218 1.1344 0.0584 0.058 Uiso 1 1 calc GR
H50C H 0.9788 1.1743 0.1737 0.058 Uiso 1 1 calc GR
C53 C 0.6908(5) 1.2167(8) -0.0717(8) 0.040(2) Uani 1 1 d .
H53A H 0.6666 1.1575 -0.0804 0.059 Uiso 1 1 calc GR
H53B H 0.6860 1.2226 -0.1303 0.059 Uiso 1 1 calc GR
H53C H 0.6724 1.2764 -0.0677 0.059 Uiso 1 1 calc GR

loop_
_atom_site_aniso_label
_atom_site_aniso_U_11
_atom_site_aniso_U_22
_atom_site_aniso_U_33
_atom_site_aniso_U_23
_atom_site_aniso_U_13
_atom_site_aniso_U_12
W1 0.03002(19) 0.01496(16) 0.02728(18) -0.00068(14) 0.02004(15) 0.00071(15)
S1 0.0356(12) 0.0146(9) 0.0306(11) 0.0017(8) 0.0246(10) 0.0017(8)
S2 0.0324(12) 0.0146(9) 0.0281(11) -0.0001(8) 0.0219(10) 0.0009(8)
C11 0.031(5) 0.016(4) 0.025(4) -0.002(3) 0.018(4) -0.004(3)
C12 0.036(5) 0.014(4) 0.026(4) 0.001(3) 0.024(4) 0.001(3)
C1 0.034(5) 0.017(4) 0.035(5) 0.004(4) 0.024(4) 0.002(3)
C14 0.028(5) 0.022(4) 0.031(5) 0.002(4) 0.018(4) 0.003(4)
C3 0.048(6) 0.031(5) 0.041(6) 0.008(4) 0.031(5) -0.001(5)
C21 0.037(5) 0.018(4) 0.026(4) -0.001(3) 0.023(4) 0.002(4)
O1 0.034(4) 0.024(3) 0.034(3) 0.010(3) 0.022(3) 0.000(3)
C18 0.038(5) 0.021(4) 0.033(5) 0.006(4) 0.027(5) 0.005(4)
C9 0.034(5) 0.017(4) 0.036(5) 0.000(3) 0.028(4) 0.000(3)
C24 0.034(5) 0.024(5) 0.028(5) -0.007(4) 0.020(4) -0.006(4)
C7 0.031(5) 0.016(4) 0.023(4) -0.003(3) 0.020(4) -0.004(3)
C6 0.032(5) 0.014(4) 0.031(4) 0.000(3) 0.025(4) 0.000(3)
C2 0.030(5) 0.022(4) 0.030(5) 0.001(4) 0.021(4) 0.001(4)
C13 0.028(4) 0.012(4) 0.032(5) 0.002(3) 0.022(4) 0.003(3)
C17 0.051(7) 0.043(6) 0.034(5) -0.013(5) 0.030(5) -0.004(5)
C19 0.031(5) 0.019(4) 0.031(5) 0.006(3) 0.022(4) 0.003(3)
C15 0.033(5) 0.019(4) 0.028(5) -0.002(3) 0.017(4) 0.003(3)
C10 0.035(5) 0.017(4) 0.023(4) -0.001(3) 0.019(4) -0.002(3)
C25 0.035(5) 0.024(5) 0.024(4) -0.002(4) 0.017(4) 0.009(4)
C23 0.037(5) 0.026(5) 0.030(5) 0.000(4) 0.020(5) -0.005(4)
C20 0.032(5) 0.027(5) 0.034(5) 0.003(4) 0.022(4) -0.004(4)
C4 0.040(6) 0.022(4) 0.029(5) -0.005(4) 0.022(5) -0.006(4)
C8 0.025(4) 0.020(4) 0.026(4) 0.005(3) 0.018(4) 0.003(3)
C16 0.035(5) 0.023(4) 0.029(5) 0.003(4) 0.021(4) 0.008(4)
C26 0.036(6) 0.031(5) 0.028(5) 0.001(4) 0.014(5) 0.006(4)
C5 0.037(5) 0.033(5) 0.029(5) 0.001(4) 0.021(5) -0.002(4)
C22 0.034(5) 0.022(4) 0.020(4) -0.004(3) 0.016(4) 0.001(4)
C31 0.032(5) 0.015(4) 0.026(4) -0.004(3) 0.019(4) -0.003(3)
C28 0.043(5) 0.016(4) 0.028(4) -0.002(3) 0.028(4) 0.000(4)
C30 0.029(5) 0.024(4) 0.022(4) -0.002(3) 0.017(4) -0.003(4)
C27 0.044(6) 0.020(4) 0.026(5) 0.001(3) 0.025(5) 0.005(4)
C29 0.039(5) 0.028(5) 0.029(5) -0.001(4) 0.024(5) 0.001(4)
C32 0.031(5) 0.024(4) 0.040(5) -0.009(4) 0.026(5) -0.004(4)
C39 0.026(4) 0.015(4) 0.031(4) 0.000(3) 0.021(4) -0.001(3)
C34 0.028(5) 0.017(4) 0.041(5) 0.000(4) 0.023(4) 0.001(3)
C36 0.029(5) 0.013(4) 0.031(5) 0.005(3) 0.022(4) 0.003(3)
C37 0.031(5) 0.019(4) 0.031(5) 0.001(3) 0.023(4) 0.001(3)
C35 0.030(5) 0.018(4) 0.031(5) 0.004(3) 0.020(4) 0.002(3)
C38 0.036(5) 0.023(4) 0.036(5) -0.002(4) 0.023(5) -0.002(4)
C40 0.030(5) 0.021(4) 0.036(5) 0.001(4) 0.023(4) -0.002(3)
C33 0.038(5) 0.017(4) 0.047(6) -0.002(4) 0.031(5) -0.002(4)
C42 0.041(5) 0.019(4) 0.029(4) 0.007(4) 0.026(4) 0.002(4)
C43 0.022(4) 0.027(4) 0.025(4) 0.002(4) 0.015(4) 0.003(3)
C46 0.034(5) 0.008(4) 0.038(5) 0.006(3) 0.023(4) 0.002(3)
C45 0.030(5) 0.012(4) 0.034(5) 0.001(3) 0.023(4) -0.002(3)
C48 0.036(5) 0.015(4) 0.047(6) 0.003(4) 0.029(5) 0.000(4)
C41 0.046(6) 0.019(5) 0.048(6) 0.005(4) 0.032(5) 0.002(4)
C47 0.031(5) 0.027(5) 0.033(5) 0.001(4) 0.018(4) -0.002(4)
C44 0.037(6) 0.041(6) 0.035(5) 0.000(4) 0.025(5) 0.005(4)
C51 0.047(6) 0.019(4) 0.040(5) 0.002(4) 0.036(5) -0.001(4)
C52 0.029(5) 0.019(4) 0.029(5) 0.003(3) 0.019(4) -0.002(3)
C49 0.042(6) 0.010(4) 0.052(6) 0.000(4) 0.037(5) 0.000(3)
C50 0.046(6) 0.023(5) 0.065(7) 0.000(5) 0.045(6) 0.000(4)
C53 0.036(6) 0.039(6) 0.042(6) -0.001(5) 0.027(5) -0.006(4)

loop_
_atom_type_symbol
_atom_type_description
_atom_type_scat_dispersion_real
_atom_type_scat_dispersion_imag
_atom_type_scat_source
C C 0.0033 0.0016 'International Tables Vol C Tables 4.2.6.8 and 6.1.1.4'
H H 0.0000 0.0000 'International Tables Vol C Tables 4.2.6.8 and 6.1.1.4'
O O 0.0106 0.0060 'International Tables Vol C Tables 4.2.6.8 and 6.1.1.4'
S S 0.1246 0.1234 'International Tables Vol C Tables 4.2.6.8 and 6.1.1.4'
W W -0.8490 6.8722 'International Tables Vol C Tables 4.2.6.8 and 6.1.1.4'

loop_
_exptl_crystal_face_index_h
_exptl_crystal_face_index_k
_exptl_crystal_face_index_l
_exptl_crystal_face_perp_dist
_exptl_oxdiff_crystal_face_indexfrac_h
_exptl_oxdiff_crystal_face_indexfrac_k
_exptl_oxdiff_crystal_face_indexfrac_l
_exptl_oxdiff_crystal_face_x
_exptl_oxdiff_crystal_face_y
_exptl_oxdiff_crystal_face_z
28 -4 -25 0.0981 28.0491 -3.9688 -25.0471 0.0960 -0.1200 1.0090
-22 11 20 0.1047 -22.0517 10.9751 20.0665 0.1658 -0.2150 -0.9577
10 17 -10 0.0800 9.9997 17.0133 -9.9553 0.5532 -0.8344 0.0421
-18 -14 17 0.1071 -18.0153 -14.0219 16.9748 -0.5292 0.7877 -0.3612
4 -18 -3 0.0970 4.0269 -17.9969 -3.0667 -0.4879 0.7162 0.4610
27 -6 -1 0.0644 26.8939 -6.0052 -0.9592 0.5988 0.7713 0.1849
-27 6 1 0.0085 -26.8939 6.0052 0.9592 -0.5988 -0.7713 -0.1849

loop_
_geom_angle_atom_site_label_1
_geom_angle_atom_site_label_2
_geom_angle_atom_site_label_3
_geom_angle
S1 W1 S2 117.47(8)
C1 W1 S1 107.6(3)
C1 W1 S2 104.8(3)
O1 W1 S1 108.7(2)
O1 W1 S2 113.2(2)
O1 W1 C1 104.0(4)
C30 S1 W1 116.2(3)
C6 S2 W1 104.2(3)
C6 C11 C21 122.6(8)
C10 C11 C21 119.0(7)
C10 C11 C6 118.3(8)
C13 C12 C7 120.1(7)
C19 C12 C7 120.8(8)
C19 C12 C13 118.8(7)
C2 C1 W1 143.6(7)
C22 C21 C11 118.6(8)
C28 C21 C11 120.9(8)
C28 C21 C22 120.5(8)
C16 C18 C19 122.0(8)
C8 C9 C10 120.1(8)
C25 C24 C22 122.5(9)
C6 C7 C12 125.2(7)
C6 C7 C8 118.4(7)
C8 C7 C12 116.4(7)
C11 C6 S2 119.1(6)
C7 C6 S2 119.3(6)
C7 C6 C11 121.4(7)
C1 C2 C3 109.5(8)
C1 C2 C4 108.6(7)
C1 C2 C5 110.6(7)
C3 C2 C4 108.7(8)
C3 C2 C5 109.8(8)
C5 C2 C4 109.5(7)
C12 C13 C14 121.9(7)
C15 C13 C12 118.9(8)
C15 C13 C14 119.2(8)
C12 C19 C20 121.5(8)
C18 C19 C12 119.9(8)
C18 C19 C20 118.6(8)
C16 C15 C13 122.1(9)
C9 C10 C11 120.8(8)
C24 C25 C26 121.5(9)
C24 C25 C27 117.7(8)
C27 C25 C26 120.8(9)
C9 C8 C7 120.8(8)
C18 C16 C17 120.4(9)
C18 C16 C15 118.3(8)
C15 C16 C17 121.3(9)
C21 C22 C23 120.9(8)
C24 C22 C21 118.9(8)
C24 C22 C23 120.2(8)
C30 C31 C36 121.5(7)
C32 C31 C30 117.9(8)
C32 C31 C36 120.5(8)
C21 C28 C27 118.4(9)
C21 C28 C29 123.9(8)
C27 C28 C29 117.6(8)
C31 C30 S1 121.0(6)
C35 C30 S1 117.9(7)
C35 C30 C31 120.9(8)
C25 C27 C28 122.0(8)
C31 C32 C33 121.3(8)
C40 C39 C37 123.3(8)
C33 C34 C35 122.7(8)
C37 C36 C31 120.2(7)
C37 C36 C43 118.4(8)
C43 C36 C31 121.4(8)
C39 C37 C36 119.2(8)
C39 C37 C38 119.9(8)
C36 C37 C38 120.9(7)
C30 C35 C34 118.0(8)
C30 C35 C45 120.6(8)
C34 C35 C45 121.5(8)
C39 C40 C42 117.2(8)
C39 C40 C41 122.1(8)
C42 C40 C41 120.7(8)
C34 C33 C32 119.1(8)
C43 C42 C40 121.9(8)
C36 C43 C44 122.0(8)
C42 C43 C36 119.3(8)
C42 C43 C44 118.7(8)
C45 C46 C47 120.1(8)
C48 C46 C45 119.9(9)
C48 C46 C47 120.0(8)
C46 C45 C35 121.1(8)
C46 C45 C52 119.1(8)
C52 C45 C35 119.8(8)
C46 C48 C49 122.0(9)
C52 C51 C49 122.6(8)
C45 C52 C53 120.5(8)
C51 C52 C45 119.1(8)
C51 C52 C53 120.4(8)
C48 C49 C50 121.4(9)
C51 C49 C48 117.1(8)
C51 C49 C50 121.4(9)

loop_
_geom_bond_atom_site_label_1
_geom_bond_atom_site_label_2
_geom_bond_distance
W1 S1 2.336(2)
W1 S2 2.345(2)
W1 C1 1.882(9)
W1 O1 1.664(6)
S1 C30 1.791(9)
S2 C6 1.805(8)
C11 C21 1.499(12)
C11 C6 1.407(11)
C11 C10 1.398(12)
C12 C7 1.490(11)
C12 C13 1.417(12)
C12 C19 1.408(11)
C1 C2 1.512(12)
C14 C13 1.503(12)
C3 C2 1.517(12)
C21 C22 1.407(12)
C21 C28 1.390(11)
C18 C19 1.391(12)
C18 C16 1.381(13)
C9 C10 1.388(12)
C9 C8 1.379(12)
C24 C25 1.376(13)
C24 C22 1.392(12)
C7 C6 1.393(12)
C7 C8 1.410(11)
C2 C4 1.541(12)
C2 C5 1.528(13)
C13 C15 1.401(12)
C17 C16 1.485(12)
C19 C20 1.512(12)
C15 C16 1.385(13)
C25 C26 1.510(12)
C25 C27 1.401(13)
C23 C22 1.520(12)
C31 C30 1.431(12)
C31 C32 1.387(11)
C31 C36 1.488(11)
C28 C27 1.408(12)
C28 C29 1.491(12)
C30 C35 1.395(12)
C32 C33 1.402(12)
C39 C37 1.378(11)
C39 C40 1.370(12)
C34 C35 1.395(12)
C34 C33 1.361(12)
C36 C37 1.406(12)
C36 C43 1.410(12)
C37 C38 1.510(12)
C35 C45 1.487(12)
C40 C42 1.393(12)
C40 C41 1.503(12)
C42 C43 1.389(12)
C43 C44 1.510(13)
C46 C45 1.394(12)
C46 C48 1.392(13)
C46 C47 1.509(13)
C45 C52 1.419(12)
C48 C49 1.397(13)
C51 C52 1.386(12)
C51 C49 1.394(13)
C52 C53 1.489(13)
C49 C50 1.482(12)
